data_4081439
loop_
_publ_author_name
'Kruckenberg, Achim'
'Wadepohl, Hubert'
'Gade, Lutz H.'

_publ_section_title
;
 Bis(diisopropylphosphinomethyl)amine Nickel(II) and Nickel(0) Complexes:
 Coordination Chemistry, Reactivity, and Catalytic Decarbonylative C--H
 Arylation of Benzoxazole
;
_journal_issue 18
_journal_name_full Organometallics
_journal_page_first 5153
_journal_paper_doi 10.1021/om400711d
_journal_volume 32
_journal_year 2013
_chemical_formula_moiety 'C35 H51 N Ni P2, C5 H12'
_chemical_formula_sum 'C40 H63 N Ni P2'
_chemical_formula_weight 678.56
_chemical_properties_physical air-sensitive
_space_group_crystal_system monoclinic
_space_group_IT_number 14
_space_group_name_Hall '-P 2ybc'
_space_group_name_H-M_alt 'P 1 21/c 1'
_symmetry_cell_setting monoclinic
_symmetry_Int_Tables_number 14
_symmetry_space_group_name_Hall '-P 2ybc'
_symmetry_space_group_name_H-M 'P 1 21/c 1'
_atom_sites_solution_hydrogens mixed
_atom_sites_solution_primary iterative
_atom_sites_solution_secondary difmap
_audit_block_code ga_ak18
_audit_creation_date 2013-07-04
_audit_update_record 'Thu Jul  4 11:42:06 CEST 2013'
_cell_angle_alpha 90
_cell_angle_beta 98.722(10)
_cell_angle_gamma 90
_cell_formula_units_Z 4
_cell_length_a 11.252(5)
_cell_length_b 21.255(10)
_cell_length_c 16.225(7)
_cell_measurement_reflns_used 8150
_cell_measurement_temperature 100(2)
_cell_measurement_theta_max 27.01
_cell_measurement_theta_min 2.28
_cell_volume 3836(3)
_computing_cell_refinement
;
SAINT 8.x (Bruker AXS, 1997-2012). Includes estimated systematic errors
 of the unit cell constants from Monte Carlo simulations.
;
_computing_data_collection 'SMART-5.631 (Bruker AXS, 2003)'
_computing_data_reduction 'SAINT 8.x (Bruker AXS, 1997-2011)'
_computing_molecular_graphics
;
O. V. Dolomanov, L. J. Bourhis, R. J. Gildea, J. A. K. Howard and H. Puschmann,
OLEX2: a complete structure solution, refinement and analysis program.
J. Appl. Cryst. (2009). 42, 339-341.
;
_computing_publication_material 'encif (Wadepohl, 2009-13); encifer 1.4 (CCDC, 2011)'
_computing_structure_refinement 'SHELXL-2013 (Sheldrick, 2013)'
_computing_structure_solution 'SUPERFLIP (Palatinus, 2007-2009)'
_diffrn_ambient_environment 'perfluoro polyether oil'
_diffrn_ambient_temperature 100(2)
_diffrn_detector 'CCD plate'
_diffrn_detector_area_resol_mean 8.19
_diffrn_detector_type CCD-PXL-KAF2
_diffrn_measured_fraction_theta_full 0.999
_diffrn_measured_fraction_theta_max 0.997
_diffrn_measurement_device 'three-circle diffractometer'
_diffrn_measurement_device_type 'Bruker AXS Smart 1000'
_diffrn_measurement_method '\f- and \w-scans'
_diffrn_measurement_specimen_support 'polyimid foil'
_diffrn_radiation_monochromator graphite
_diffrn_radiation_probe x-ray
_diffrn_radiation_type MoK\a
_diffrn_radiation_wavelength 0.71073
_diffrn_reflns_av_R_equivalents 0.0912
_diffrn_reflns_av_unetI/netI 0.0547
_diffrn_reflns_Laue_measured_fraction_full 0.999
_diffrn_reflns_Laue_measured_fraction_max 0.997
_diffrn_reflns_limit_h_max 14
_diffrn_reflns_limit_h_min -15
_diffrn_reflns_limit_k_max 28
_diffrn_reflns_limit_k_min -28
_diffrn_reflns_limit_l_max 21
_diffrn_reflns_limit_l_min -21
_diffrn_reflns_number 80306
_diffrn_reflns_point_group_measured_fraction_full 0.999
_diffrn_reflns_point_group_measured_fraction_max 0.997
_diffrn_reflns_theta_full 25.242
_diffrn_reflns_theta_max 28.383
_diffrn_reflns_theta_min 2.067
_diffrn_source 'sealed X-Ray tube (Mo)'
_diffrn_source_type 'fine focus tube'
_exptl_absorpt_coefficient_mu 0.616
_exptl_absorpt_correction_T_max 1.0000
_exptl_absorpt_correction_T_min 0.8995
_exptl_absorpt_correction_type numerical
_exptl_absorpt_process_details
;
multi-scan from symmetry-related measurements (Blessing 1995)
SADABS (Sheldrick & Bruker AXS, 2004-2008)
;
_exptl_crystal_colour orange
_exptl_crystal_density_diffrn 1.175
_exptl_crystal_description block
_exptl_crystal_F_000 1472
_exptl_crystal_size_max 0.2
_exptl_crystal_size_mid 0.1
_exptl_crystal_size_min 0.1
_refine_diff_density_max 0.683
_refine_diff_density_min -0.344
_refine_diff_density_rms 0.069
_refine_ls_extinction_method none
_refine_ls_goodness_of_fit_ref 1.019
_refine_ls_hydrogen_treatment mixed
_refine_ls_matrix_type full
_refine_ls_number_parameters 413
_refine_ls_number_reflns 9579
_refine_ls_number_restraints 0
_refine_ls_restrained_S_all 1.019
_refine_ls_R_factor_all 0.0777
_refine_ls_R_factor_gt 0.0449
_refine_ls_shift/su_max 0.000
_refine_ls_shift/su_mean 0.000
_refine_ls_structure_factor_coef Fsqd
_refine_ls_weighting_details 'w=1/[\s^2^(Fo^2^)+(0.0430P)^2^+2.7213P] where P=(Fo^2^+2Fc^2^)/3'
_refine_ls_weighting_scheme calc
_refine_ls_wR_factor_gt 0.0956
_refine_ls_wR_factor_ref 0.1093
_reflns_Friedel_coverage 0.000
_reflns_number_gt 6825
_reflns_number_total 9579
_reflns_threshold_expression 'I > 2\s(I)'
_cod_data_source_file om400711d_si_002.cif
_cod_data_source_block ga_ak18
_cod_original_sg_symbol_H-M 'P 21/c'
_cod_database_code 4081439
_audit_block_refno 1210
_audit_block_usercomment AK197
_olex2_refinement_description
;
1. Fixed Uiso
 At 1.2 times of:
  All C(H) groups, All C(H,H) groups
 At 1.5 times of:
  All C(H,H,H) groups
2.a Ternary CH refined with riding coordinates:
 C3(H3), C6(H6), C9(H9), C12(H12)
2.b Secondary CH2 refined with riding coordinates:
 C1(H1A,H1B), C2(H2A,H2B), C15(H15A,H15B), C52(H52A,H52B), C53(H53A,H53B),
 C54(H54A,H54B)
2.c Aromatic/amide H refined with riding coordinates:
 C17(H17), C18(H18), C19(H19), C20(H20), C21(H21), C25(H25), C26(H26),
 C27(H27), C28(H28), C29(H29), C31(H31), C32(H32), C33(H33), C34(H34), C35(H35)
2.d Idealised Me refined as rotating group:
 C4(H4A,H4B,H4C), C5(H5A,H5B,H5C), C7(H7A,H7B,H7C), C8(H8A,H8B,H8C), C10(H10A,
 H10B,H10C), C11(H11A,H11B,H11C), C13(H13A,H13B,H13C), C14(H14A,H14B,H14C),
 C51(H51A,H51B,H51C), C55(H55A,H55B,H55C)
;
_shelx_estimated_absorpt_t_max 0.941
_shelx_estimated_absorpt_t_min 0.887
_shelx_space_group_comment
;
The symmetry employed for this shelxl refinement is uniquely defined
by the following loop, which should always be used as a source of
symmetry information in preference to the above space-group names.
They are only intended as comments.
;
_shelxl_version_number 2013-3

loop_
_symmetry_equiv_pos_as_xyz
'x, y, z'
'-x, y+1/2, -z+1/2'
'-x, -y, -z'
'x, -y-1/2, z-1/2'

loop_
_atom_site_label
_atom_site_type_symbol
_atom_site_fract_x
_atom_site_fract_y
_atom_site_fract_z
_atom_site_U_iso_or_equiv
_atom_site_adp_type
_atom_site_occupancy
_atom_site_site_symmetry_order
_atom_site_calc_flag
_atom_site_refinement_flags_posn
_atom_site_refinement_flags_adp
Ni Ni 0.03605(2) 0.19094(2) 0.23916(2) 0.01849(8) Uani 1 1 d . .
P1 P -0.10157(5) 0.13760(3) 0.28746(4) 0.01995(13) Uani 1 1 d . .
P2 P 0.16269(5) 0.20366(3) 0.35109(4) 0.01893(12) Uani 1 1 d . .
N N 0.04828(16) 0.11523(9) 0.43814(11) 0.0192(4) Uani 1 1 d . .
C1 C -0.07866(19) 0.12435(11) 0.40200(14) 0.0215(5) Uani 1 1 d . .
H1A H -0.1108 0.1609 0.4293 0.026 Uiso 1 1 calc R U
H1B H -0.1251 0.0868 0.4141 0.026 Uiso 1 1 calc R U
C2 C 0.11254(19) 0.17556(10) 0.44755(14) 0.0198(4) Uani 1 1 d . .
H2A H 0.1836 0.1711 0.4913 0.024 Uiso 1 1 calc R U
H2B H 0.0592 0.2077 0.4667 0.024 Uiso 1 1 calc R U
C3 C -0.1314(2) 0.05601(11) 0.25016(15) 0.0269(5) Uani 1 1 d . .
H3 H -0.1954 0.0381 0.2799 0.032 Uiso 1 1 calc R U
C4 C -0.0195(2) 0.01507(12) 0.27099(17) 0.0349(6) Uani 1 1 d . .
H4A H 0.0433 0.0303 0.2403 0.052 Uiso 1 1 calc R U
H4B H -0.0395 -0.0286 0.2551 0.052 Uiso 1 1 calc R U
H4C H 0.0095 0.0172 0.3310 0.052 Uiso 1 1 calc R U
C5 C -0.1780(3) 0.05435(14) 0.15665(17) 0.0414(7) Uani 1 1 d . .
H5A H -0.2538 0.0777 0.1452 0.062 Uiso 1 1 calc R U
H5B H -0.1915 0.0106 0.1386 0.062 Uiso 1 1 calc R U
H5C H -0.1186 0.0737 0.1262 0.062 Uiso 1 1 calc R U
C6 C -0.2526(2) 0.17447(12) 0.26991(15) 0.0268(5) Uani 1 1 d . .
H6 H -0.2752 0.1791 0.2082 0.032 Uiso 1 1 calc R U
C7 C -0.3534(2) 0.13693(15) 0.30016(18) 0.0403(7) Uani 1 1 d . .
H7A H -0.3612 0.0960 0.2721 0.060 Uiso 1 1 calc R U
H7B H -0.4292 0.1601 0.2872 0.060 Uiso 1 1 calc R U
H7C H -0.3344 0.1306 0.3606 0.060 Uiso 1 1 calc R U
C8 C -0.2468(2) 0.24060(13) 0.30593(17) 0.0351(6) Uani 1 1 d . .
H8A H -0.2313 0.2383 0.3669 0.053 Uiso 1 1 calc R U
H8B H -0.3236 0.2620 0.2882 0.053 Uiso 1 1 calc R U
H8C H -0.1819 0.2641 0.2858 0.053 Uiso 1 1 calc R U
C9 C 0.3081(2) 0.16327(12) 0.34887(14) 0.0245(5) Uani 1 1 d . .
H9 H 0.3502 0.1874 0.3089 0.029 Uiso 1 1 calc R U
C10 C 0.2892(2) 0.09680(12) 0.31305(15) 0.0285(5) Uani 1 1 d . .
H10A H 0.2507 0.0706 0.3512 0.043 Uiso 1 1 calc R U
H10B H 0.3670 0.0785 0.3063 0.043 Uiso 1 1 calc R U
H10C H 0.2376 0.0987 0.2587 0.043 Uiso 1 1 calc R U
C11 C 0.3928(2) 0.16256(13) 0.43135(16) 0.0313(6) Uani 1 1 d . .
H11A H 0.3994 0.2051 0.4548 0.047 Uiso 1 1 calc R U
H11B H 0.4724 0.1480 0.4221 0.047 Uiso 1 1 calc R U
H11C H 0.3612 0.1341 0.4703 0.047 Uiso 1 1 calc R U
C12 C 0.2052(2) 0.28430(11) 0.38720(15) 0.0274(5) Uani 1 1 d . .
H12 H 0.2407 0.2818 0.4475 0.033 Uiso 1 1 calc R U
C13 C 0.0932(3) 0.32538(12) 0.38019(18) 0.0376(6) Uani 1 1 d . .
H13A H 0.0555 0.3278 0.3217 0.056 Uiso 1 1 calc R U
H13B H 0.1156 0.3677 0.4008 0.056 Uiso 1 1 calc R U
H13C H 0.0362 0.3070 0.4136 0.056 Uiso 1 1 calc R U
C14 C 0.2986(3) 0.31448(13) 0.34008(17) 0.0403(7) Uani 1 1 d . .
H14A H 0.3734 0.2901 0.3501 0.060 Uiso 1 1 calc R U
H14B H 0.3143 0.3577 0.3598 0.060 Uiso 1 1 calc R U
H14C H 0.2679 0.3149 0.2802 0.060 Uiso 1 1 calc R U
C15 C 0.05514(19) 0.08497(11) 0.52048(14) 0.0207(5) Uani 1 1 d . .
H15A H -0.0008 0.0488 0.5161 0.025 Uiso 1 1 calc R U
H15B H 0.0292 0.1154 0.5604 0.025 Uiso 1 1 calc R U
C16 C 0.18031(19) 0.06244(10) 0.55330(14) 0.0208(5) Uani 1 1 d . .
C17 C 0.2445(2) 0.08820(12) 0.62510(15) 0.0294(5) Uani 1 1 d . .
H17 H 0.2074 0.1191 0.6551 0.035 Uiso 1 1 calc R U
C18 C 0.3616(3) 0.06981(14) 0.65406(18) 0.0398(7) Uani 1 1 d . .
H18 H 0.4044 0.0886 0.7028 0.048 Uiso 1 1 calc R U
C19 C 0.4154(2) 0.02448(14) 0.61223(18) 0.0398(7) Uani 1 1 d . .
H19 H 0.4958 0.0119 0.6319 0.048 Uiso 1 1 calc R U
C20 C 0.3527(2) -0.00290(12) 0.54142(17) 0.0330(6) Uani 1 1 d . .
H20 H 0.3892 -0.0350 0.5130 0.040 Uiso 1 1 calc R U
C21 C 0.2360(2) 0.01659(11) 0.51183(15) 0.0249(5) Uani 1 1 d . .
H21 H 0.1939 -0.0018 0.4625 0.030 Uiso 1 1 calc R U
C22 C -0.0151(2) 0.20911(12) 0.11905(14) 0.0229(5) Uani 1 1 d . .
H22 H -0.025(2) 0.1715(12) 0.0854(16) 0.027 Uiso 1 1 d . U
C23 C 0.1037(2) 0.23173(12) 0.14718(14) 0.0225(5) Uani 1 1 d . .
H23 H 0.113(2) 0.2762(13) 0.1565(15) 0.027 Uiso 1 1 d . U
C24 C -0.1199(2) 0.25140(12) 0.10368(14) 0.0248(5) Uani 1 1 d . .
C25 C -0.1231(2) 0.31095(12) 0.13984(15) 0.0275(5) Uani 1 1 d . .
H25 H -0.0548 0.3255 0.1765 0.033 Uiso 1 1 calc R U
C26 C -0.2238(2) 0.34919(13) 0.12350(16) 0.0341(6) Uani 1 1 d . .
H26 H -0.2237 0.3895 0.1488 0.041 Uiso 1 1 calc R U
C27 C -0.3249(2) 0.32856(15) 0.07013(17) 0.0382(7) Uani 1 1 d . .
H27 H -0.3943 0.3545 0.0592 0.046 Uiso 1 1 calc R U
C28 C -0.3234(2) 0.27030(14) 0.03337(17) 0.0372(7) Uani 1 1 d . .
H28 H -0.3918 0.2562 -0.0037 0.045 Uiso 1 1 calc R U
C29 C -0.2231(2) 0.23208(13) 0.04994(16) 0.0315(6) Uani 1 1 d . .
H29 H -0.2241 0.1918 0.0244 0.038 Uiso 1 1 calc R U
C30 C 0.2120(2) 0.20063(11) 0.12526(14) 0.0233(5) Uani 1 1 d . .
C31 C 0.2108(2) 0.13964(12) 0.09261(16) 0.0297(5) Uani 1 1 d . .
H31 H 0.1379 0.1163 0.0852 0.036 Uiso 1 1 calc R U
C32 C 0.3135(2) 0.11267(13) 0.07096(17) 0.0359(6) Uani 1 1 d . .
H32 H 0.3101 0.0714 0.0483 0.043 Uiso 1 1 calc R U
C33 C 0.4214(2) 0.14524(14) 0.08188(18) 0.0385(7) Uani 1 1 d . .
H33 H 0.4919 0.1265 0.0672 0.046 Uiso 1 1 calc R U
C34 C 0.4248(2) 0.20476(14) 0.11405(16) 0.0350(6) Uani 1 1 d . .
H34 H 0.4986 0.2273 0.1223 0.042 Uiso 1 1 calc R U
C35 C 0.3213(2) 0.23283(12) 0.13493(15) 0.0271(5) Uani 1 1 d . .
H35 H 0.3253 0.2746 0.1561 0.033 Uiso 1 1 calc R U
C51 C 0.1160(3) -0.04391(17) 0.0757(2) 0.0544(8) Uani 1 1 d . .
H51A H 0.1511 -0.0411 0.0242 0.082 Uiso 1 1 calc R U
H51B H 0.1100 -0.0017 0.0990 0.082 Uiso 1 1 calc R U
H51C H 0.0356 -0.0626 0.0636 0.082 Uiso 1 1 calc R U
C52 C 0.1952(3) -0.08469(17) 0.1382(2) 0.0599(9) Uani 1 1 d . .
H52A H 0.1572 -0.0885 0.1892 0.072 Uiso 1 1 calc R U
H52B H 0.1995 -0.1274 0.1144 0.072 Uiso 1 1 calc R U
C53 C 0.3217(3) -0.05979(19) 0.1623(2) 0.0618(10) Uani 1 1 d . .
H53A H 0.3613 -0.0830 0.2119 0.074 Uiso 1 1 calc R U
H53B H 0.3177 -0.0149 0.1778 0.074 Uiso 1 1 calc R U
C54 C 0.3974(3) -0.06615(18) 0.0927(2) 0.0624(10) Uani 1 1 d . .
H54A H 0.4127 -0.1113 0.0834 0.075 Uiso 1 1 calc R U
H54B H 0.3522 -0.0489 0.0405 0.075 Uiso 1 1 calc R U
C55 C 0.5166(3) -0.03187(17) 0.1129(2) 0.0560(9) Uani 1 1 d . .
H55A H 0.5594 -0.0337 0.0647 0.084 Uiso 1 1 calc R U
H55B H 0.5654 -0.0519 0.1610 0.084 Uiso 1 1 calc R U
H55C H 0.5019 0.0122 0.1262 0.084 Uiso 1 1 calc R U

loop_
_atom_site_aniso_label
_atom_site_aniso_U_11
_atom_site_aniso_U_22
_atom_site_aniso_U_33
_atom_site_aniso_U_23
_atom_site_aniso_U_13
_atom_site_aniso_U_12
Ni 0.01335(13) 0.02373(15) 0.01885(14) 0.00300(12) 0.00392(10) -0.00136(11)
P1 0.0142(3) 0.0254(3) 0.0207(3) 0.0024(2) 0.0043(2) -0.0016(2)
P2 0.0151(3) 0.0227(3) 0.0193(3) 0.0024(2) 0.0033(2) -0.0020(2)
N 0.0169(9) 0.0217(10) 0.0194(9) 0.0033(7) 0.0038(7) -0.0013(7)
C1 0.0161(10) 0.0273(12) 0.0219(11) 0.0037(9) 0.0060(9) -0.0014(9)
C2 0.0173(10) 0.0211(11) 0.0216(11) 0.0008(9) 0.0045(9) -0.0001(8)
C3 0.0229(12) 0.0288(13) 0.0299(13) -0.0001(10) 0.0073(10) -0.0079(10)
C4 0.0347(15) 0.0298(14) 0.0410(16) -0.0062(12) 0.0076(12) -0.0015(11)
C5 0.0449(17) 0.0437(17) 0.0346(15) -0.0063(13) 0.0023(13) -0.0165(13)
C6 0.0162(11) 0.0385(14) 0.0261(12) 0.0078(10) 0.0049(9) 0.0034(10)
C7 0.0194(12) 0.0570(19) 0.0457(17) 0.0144(14) 0.0092(11) 0.0009(12)
C8 0.0304(14) 0.0397(16) 0.0376(15) 0.0102(12) 0.0134(11) 0.0114(11)
C9 0.0154(11) 0.0355(14) 0.0231(12) 0.0048(10) 0.0044(9) 0.0002(9)
C10 0.0263(12) 0.0331(14) 0.0264(12) 0.0018(10) 0.0054(10) 0.0062(10)
C11 0.0184(12) 0.0434(16) 0.0319(14) 0.0037(12) 0.0033(10) -0.0008(10)
C12 0.0341(13) 0.0228(12) 0.0246(12) 0.0002(10) 0.0022(10) -0.0078(10)
C13 0.0482(17) 0.0224(13) 0.0396(16) -0.0005(11) -0.0022(13) 0.0029(12)
C14 0.0512(17) 0.0345(15) 0.0355(15) 0.0018(12) 0.0081(13) -0.0200(13)
C15 0.0195(11) 0.0229(12) 0.0211(11) 0.0017(9) 0.0073(9) 0.0008(9)
C16 0.0204(11) 0.0209(11) 0.0221(11) 0.0060(9) 0.0062(9) -0.0002(9)
C17 0.0333(14) 0.0272(13) 0.0270(13) 0.0020(10) 0.0021(10) 0.0037(10)
C18 0.0374(15) 0.0429(17) 0.0349(15) 0.0048(13) -0.0079(12) 0.0023(13)
C19 0.0257(14) 0.0414(16) 0.0502(18) 0.0177(14) -0.0011(12) 0.0068(12)
C20 0.0295(13) 0.0251(13) 0.0468(16) 0.0076(12) 0.0133(12) 0.0064(10)
C21 0.0240(12) 0.0229(12) 0.0292(13) 0.0037(10) 0.0088(10) -0.0014(9)
C22 0.0187(11) 0.0307(13) 0.0198(11) 0.0039(10) 0.0050(9) -0.0021(9)
C23 0.0193(11) 0.0277(13) 0.0210(11) 0.0076(10) 0.0045(9) -0.0010(9)
C24 0.0181(11) 0.0357(14) 0.0217(11) 0.0108(10) 0.0064(9) -0.0005(9)
C25 0.0202(11) 0.0372(14) 0.0254(12) 0.0101(11) 0.0046(9) 0.0015(10)
C26 0.0289(13) 0.0410(16) 0.0343(14) 0.0133(12) 0.0104(11) 0.0053(11)
C27 0.0201(12) 0.0578(19) 0.0375(15) 0.0212(14) 0.0069(11) 0.0107(12)
C28 0.0197(12) 0.0550(19) 0.0362(15) 0.0170(14) 0.0016(10) -0.0013(12)
C29 0.0204(12) 0.0447(16) 0.0295(13) 0.0104(12) 0.0039(10) -0.0030(11)
C30 0.0200(11) 0.0317(13) 0.0189(11) 0.0097(10) 0.0051(9) 0.0009(9)
C31 0.0272(12) 0.0317(14) 0.0311(13) 0.0077(11) 0.0069(10) 0.0006(10)
C32 0.0391(15) 0.0332(15) 0.0372(15) 0.0047(12) 0.0123(12) 0.0072(12)
C33 0.0311(14) 0.0454(17) 0.0416(16) 0.0109(13) 0.0137(12) 0.0123(12)
C34 0.0191(12) 0.0519(18) 0.0359(14) 0.0107(13) 0.0100(10) 0.0035(11)
C35 0.0213(11) 0.0341(14) 0.0267(12) 0.0050(10) 0.0063(10) 0.0007(10)
C51 0.056(2) 0.060(2) 0.0482(19) 0.0016(16) 0.0107(16) -0.0124(17)
C52 0.059(2) 0.052(2) 0.072(2) 0.0110(18) 0.0217(19) 0.0008(17)
C53 0.067(2) 0.072(3) 0.048(2) 0.0110(18) 0.0141(17) 0.0143(19)
C54 0.071(2) 0.063(2) 0.060(2) -0.0010(18) 0.0290(19) 0.0118(19)
C55 0.051(2) 0.058(2) 0.060(2) 0.0109(17) 0.0131(17) 0.0123(16)

loop_
_atom_type_symbol
_atom_type_description
_atom_type_scat_dispersion_real
_atom_type_scat_dispersion_imag
_atom_type_scat_source
C C 0.0033 0.0016 'International Tables Vol C Tables 4.2.6.8 and 6.1.1.4'
H H 0.0000 0.0000 'International Tables Vol C Tables 4.2.6.8 and 6.1.1.4'
N N 0.0061 0.0033 'International Tables Vol C Tables 4.2.6.8 and 6.1.1.4'
Ni Ni 0.3393 1.1124 'International Tables Vol C Tables 4.2.6.8 and 6.1.1.4'
P P 0.1023 0.0942 'International Tables Vol C Tables 4.2.6.8 and 6.1.1.4'

loop_
_exptl_crystal_face_index_h
_exptl_crystal_face_index_k
_exptl_crystal_face_index_l
_exptl_crystal_face_perp_dist
-5.00 1.00 1.00 0.0920
0.00 -3.00 2.00 0.0500
1.00 0.00 0.00 0.1050
0.00 1.00 -1.00 0.0590
0.00 -1.00 -1.00 0.0270
-1.00 -7.00 6.00 0.0480
0.00 1.00 1.00 0.0430

loop_
_geom_angle_atom_site_label_1
_geom_angle_atom_site_label_2
_geom_angle_atom_site_label_3
_geom_angle
P2 Ni P1 100.33(4)
C22 Ni P1 109.95(7)
C22 Ni P2 149.55(7)
C23 Ni P1 152.13(7)
C23 Ni P2 107.53(8)
C23 Ni C22 42.31(9)
C1 P1 Ni 116.36(7)
C3 P1 Ni 118.54(8)
C3 P1 C1 100.12(11)
C3 P1 C6 103.25(11)
C6 P1 Ni 114.41(8)
C6 P1 C1 101.69(10)
C2 P2 Ni 115.34(8)
C2 P2 C9 104.57(10)
C2 P2 C12 97.42(11)
C9 P2 Ni 113.56(8)
C12 P2 Ni 119.37(8)
C12 P2 C9 104.40(12)
C1 N C15 109.43(16)
C2 N C1 111.05(17)
C2 N C15 109.24(17)
P1 C1 H1A 108.9
P1 C1 H1B 108.9
N C1 P1 113.41(14)
N C1 H1A 108.9
N C1 H1B 108.9
H1A C1 H1B 107.7
P2 C2 H2A 108.8
P2 C2 H2B 108.8
N C2 P2 113.84(15)
N C2 H2A 108.8
N C2 H2B 108.8
H2A C2 H2B 107.7
P1 C3 H3 107.8
C4 C3 P1 111.05(17)
C4 C3 H3 107.8
C4 C3 C5 110.7(2)
C5 C3 P1 111.35(18)
C5 C3 H3 107.8
C3 C4 H4A 109.5
C3 C4 H4B 109.5
C3 C4 H4C 109.5
H4A C4 H4B 109.5
H4A C4 H4C 109.5
H4B C4 H4C 109.5
C3 C5 H5A 109.5
C3 C5 H5B 109.5
C3 C5 H5C 109.5
H5A C5 H5B 109.5
H5A C5 H5C 109.5
H5B C5 H5C 109.5
P1 C6 H6 106.5
C7 C6 P1 115.97(18)
C7 C6 H6 106.5
C8 C6 P1 110.33(17)
C8 C6 H6 106.5
C8 C6 C7 110.5(2)
C6 C7 H7A 109.5
C6 C7 H7B 109.5
C6 C7 H7C 109.5
H7A C7 H7B 109.5
H7A C7 H7C 109.5
H7B C7 H7C 109.5
C6 C8 H8A 109.5
C6 C8 H8B 109.5
C6 C8 H8C 109.5
H8A C8 H8B 109.5
H8A C8 H8C 109.5
H8B C8 H8C 109.5
P2 C9 H9 106.3
C10 C9 P2 111.24(16)
C10 C9 H9 106.3
C11 C9 P2 115.13(17)
C11 C9 H9 106.3
C11 C9 C10 111.0(2)
C9 C10 H10A 109.5
C9 C10 H10B 109.5
C9 C10 H10C 109.5
H10A C10 H10B 109.5
H10A C10 H10C 109.5
H10B C10 H10C 109.5
C9 C11 H11A 109.5
C9 C11 H11B 109.5
C9 C11 H11C 109.5
H11A C11 H11B 109.5
H11A C11 H11C 109.5
H11B C11 H11C 109.5
P2 C12 H12 107.9
C13 C12 P2 109.64(17)
C13 C12 H12 107.9
C13 C12 C14 110.2(2)
C14 C12 P2 113.20(18)
C14 C12 H12 107.9
C12 C13 H13A 109.5
C12 C13 H13B 109.5
C12 C13 H13C 109.5
H13A C13 H13B 109.5
H13A C13 H13C 109.5
H13B C13 H13C 109.5
C12 C14 H14A 109.5
C12 C14 H14B 109.5
C12 C14 H14C 109.5
H14A C14 H14B 109.5
H14A C14 H14C 109.5
H14B C14 H14C 109.5
N C15 H15A 109.2
N C15 H15B 109.2
N C15 C16 112.14(17)
H15A C15 H15B 107.9
C16 C15 H15A 109.2
C16 C15 H15B 109.2
C17 C16 C15 120.7(2)
C17 C16 C21 118.0(2)
C21 C16 C15 121.3(2)
C16 C17 H17 119.3
C18 C17 C16 121.4(2)
C18 C17 H17 119.3
C17 C18 H18 120.0
C19 C18 C17 119.9(3)
C19 C18 H18 120.0
C18 C19 H19 120.0
C18 C19 C20 119.9(2)
C20 C19 H19 120.0
C19 C20 H20 120.1
C19 C20 C21 119.8(2)
C21 C20 H20 120.1
C16 C21 C20 121.0(2)
C16 C21 H21 119.5
C20 C21 H21 119.5
Ni C22 H22 112.7(15)
C23 C22 Ni 68.51(13)
C23 C22 H22 118.9(15)
C23 C22 C24 122.3(2)
C24 C22 Ni 112.98(16)
C24 C22 H22 112.8(15)
Ni C23 H23 111.0(15)
C22 C23 Ni 69.18(13)
C22 C23 H23 117.2(15)
C22 C23 C30 122.6(2)
C30 C23 Ni 114.33(16)
C30 C23 H23 113.7(15)
C25 C24 C22 123.5(2)
C25 C24 C29 117.0(2)
C29 C24 C22 119.5(2)
C24 C25 H25 119.2
C26 C25 C24 121.5(2)
C26 C25 H25 119.2
C25 C26 H26 120.0
C25 C26 C27 120.1(3)
C27 C26 H26 120.0
C26 C27 H27 120.3
C28 C27 C26 119.4(2)
C28 C27 H27 120.3
C27 C28 H28 119.7
C27 C28 C29 120.5(3)
C29 C28 H28 119.7
C24 C29 H29 119.2
C28 C29 C24 121.5(3)
C28 C29 H29 119.2
C31 C30 C23 123.0(2)
C35 C30 C23 119.9(2)
C35 C30 C31 117.1(2)
C30 C31 H31 119.3
C32 C31 C30 121.3(2)
C32 C31 H31 119.3
C31 C32 H32 119.7
C31 C32 C33 120.7(3)
C33 C32 H32 119.7
C32 C33 H33 120.5
C34 C33 C32 119.0(2)
C34 C33 H33 120.5
C33 C34 H34 119.6
C33 C34 C35 120.8(2)
C35 C34 H34 119.6
C30 C35 C34 121.1(2)
C30 C35 H35 119.4
C34 C35 H35 119.4
H51A C51 H51B 109.5
H51A C51 H51C 109.5
H51B C51 H51C 109.5
C52 C51 H51A 109.5
C52 C51 H51B 109.5
C52 C51 H51C 109.5
C51 C52 H52A 108.7
C51 C52 H52B 108.7
H52A C52 H52B 107.6
C53 C52 C51 114.0(3)
C53 C52 H52A 108.7
C53 C52 H52B 108.7
C52 C53 H53A 109.0
C52 C53 H53B 109.0
C52 C53 C54 112.8(3)
H53A C53 H53B 107.8
C54 C53 H53A 109.0
C54 C53 H53B 109.0
C53 C54 H54A 109.2
C53 C54 H54B 109.2
H54A C54 H54B 107.9
C55 C54 C53 111.9(3)
C55 C54 H54A 109.2
C55 C54 H54B 109.2
C54 C55 H55A 109.5
C54 C55 H55B 109.5
C54 C55 H55C 109.5
H55A C55 H55B 109.5
H55A C55 H55C 109.5
H55B C55 H55C 109.5

loop_
_geom_bond_atom_site_label_1
_geom_bond_atom_site_label_2
_geom_bond_distance
Ni P1 2.1599(9)
Ni P2 2.1487(10)
Ni C22 1.985(2)
Ni C23 1.976(2)
P1 C1 1.858(2)
P1 C3 1.851(3)
P1 C6 1.853(2)
P2 C2 1.842(2)
P2 C9 1.853(2)
P2 C12 1.851(3)
N C1 1.472(3)
N C2 1.469(3)
N C15 1.474(3)
C1 H1A 0.9900
C1 H1B 0.9900
C2 H2A 0.9900
C2 H2B 0.9900
C3 H3 1.0000
C3 C4 1.526(3)
C3 C5 1.529(4)
C4 H4A 0.9800
C4 H4B 0.9800
C4 H4C 0.9800
C5 H5A 0.9800
C5 H5B 0.9800
C5 H5C 0.9800
C6 H6 1.0000
C6 C7 1.528(3)
C6 C8 1.520(4)
C7 H7A 0.9800
C7 H7B 0.9800
C7 H7C 0.9800
C8 H8A 0.9800
C8 H8B 0.9800
C8 H8C 0.9800
C9 H9 1.0000
C9 C10 1.530(3)
C9 C11 1.521(3)
C10 H10A 0.9800
C10 H10B 0.9800
C10 H10C 0.9800
C11 H11A 0.9800
C11 H11B 0.9800
C11 H11C 0.9800
C12 H12 1.0000
C12 C13 1.523(4)
C12 C14 1.531(4)
C13 H13A 0.9800
C13 H13B 0.9800
C13 H13C 0.9800
C14 H14A 0.9800
C14 H14B 0.9800
C14 H14C 0.9800
C15 H15A 0.9900
C15 H15B 0.9900
C15 C16 1.506(3)
C16 C17 1.387(3)
C16 C21 1.387(3)
C17 H17 0.9500
C17 C18 1.386(4)
C18 H18 0.9500
C18 C19 1.372(4)
C19 H19 0.9500
C19 C20 1.382(4)
C20 H20 0.9500
C20 C21 1.391(3)
C21 H21 0.9500
C22 H22 0.97(3)
C22 C23 1.429(3)
C22 C24 1.474(3)
C23 H23 0.96(3)
C23 C30 1.477(3)
C24 C25 1.398(4)
C24 C29 1.403(3)
C25 H25 0.9500
C25 C26 1.386(3)
C26 H26 0.9500
C26 C27 1.392(4)
C27 H27 0.9500
C27 C28 1.376(4)
C28 H28 0.9500
C28 C29 1.383(4)
C29 H29 0.9500
C30 C31 1.400(4)
C30 C35 1.395(3)
C31 H31 0.9500
C31 C32 1.382(3)
C32 H32 0.9500
C32 C33 1.385(4)
C33 H33 0.9500
C33 C34 1.367(4)
C34 H34 0.9500
C34 C35 1.396(3)
C35 H35 0.9500
C51 H51A 0.9800
C51 H51B 0.9800
C51 H51C 0.9800
C51 C52 1.516(5)
C52 H52A 0.9900
C52 H52B 0.9900
C52 C53 1.514(5)
C53 H53A 0.9900
C53 H53B 0.9900
C53 C54 1.521(5)
C54 H54A 0.9900
C54 H54B 0.9900
C54 C55 1.518(5)
C55 H55A 0.9800
C55 H55B 0.9800
C55 H55C 0.9800

loop_
_geom_torsion_atom_site_label_1
_geom_torsion_atom_site_label_2
_geom_torsion_atom_site_label_3
_geom_torsion_atom_site_label_4
_geom_torsion
Ni P1 C1 N -35.62(19)
Ni P1 C3 C4 60.41(19)
Ni P1 C3 C5 -63.49(19)
Ni P1 C6 C7 177.69(17)
Ni P1 C6 C8 -55.76(18)
Ni P2 C2 N 41.02(17)
Ni P2 C9 C10 -43.63(18)
Ni P2 C9 C11 -170.96(15)
Ni P2 C12 C13 43.9(2)
Ni P2 C12 C14 -79.6(2)
Ni C22 C23 C30 106.3(2)
Ni C22 C24 C25 56.0(3)
Ni C22 C24 C29 -124.2(2)
Ni C23 C30 C31 64.6(3)
Ni C23 C30 C35 -117.0(2)
N C15 C16 C17 115.7(2)
N C15 C16 C21 -62.7(3)
C1 P1 C3 C4 -67.22(18)
C1 P1 C3 C5 168.88(18)
C1 P1 C6 C7 -56.0(2)
C1 P1 C6 C8 70.53(18)
C1 N C2 P2 -81.75(19)
C1 N C15 C16 168.47(19)
C2 P2 C9 C10 82.94(18)
C2 P2 C9 C11 -44.4(2)
C2 P2 C12 C13 -80.71(19)
C2 P2 C12 C14 155.78(19)
C2 N C1 P1 77.9(2)
C2 N C15 C16 -69.8(2)
C3 P1 C1 N 93.44(17)
C3 P1 C6 C7 47.5(2)
C3 P1 C6 C8 174.01(17)
C6 P1 C1 N -160.62(17)
C6 P1 C3 C4 -171.90(17)
C6 P1 C3 C5 64.2(2)
C9 P2 C2 N -84.44(17)
C9 P2 C12 C13 172.11(17)
C9 P2 C12 C14 48.6(2)
C12 P2 C2 N 168.53(16)
C12 P2 C9 C10 -175.27(16)
C12 P2 C9 C11 57.4(2)
C15 N C1 P1 -161.44(15)
C15 N C2 P2 157.47(14)
C15 C16 C17 C18 -177.2(2)
C15 C16 C21 C20 178.4(2)
C16 C17 C18 C19 -1.1(4)
C17 C16 C21 C20 0.0(3)
C17 C18 C19 C20 -0.2(4)
C18 C19 C20 C21 1.4(4)
C19 C20 C21 C16 -1.3(4)
C21 C16 C17 C18 1.2(4)
C22 C23 C30 C31 -15.4(3)
C22 C23 C30 C35 163.0(2)
C22 C24 C25 C26 179.9(2)
C22 C24 C29 C28 -179.7(2)
C23 C22 C24 C25 -22.3(3)
C23 C22 C24 C29 157.5(2)
C23 C30 C31 C32 178.4(2)
C23 C30 C35 C34 -179.5(2)
C24 C22 C23 Ni 104.3(2)
C24 C22 C23 C30 -149.4(2)
C24 C25 C26 C27 0.1(4)
C25 C24 C29 C28 0.1(3)
C25 C26 C27 C28 -0.6(4)
C26 C27 C28 C29 0.8(4)
C27 C28 C29 C24 -0.6(4)
C29 C24 C25 C26 0.1(3)
C30 C31 C32 C33 0.7(4)
C31 C30 C35 C34 -1.0(3)
C31 C32 C33 C34 -0.4(4)
C32 C33 C34 C35 -0.6(4)
C33 C34 C35 C30 1.3(4)
C35 C30 C31 C32 0.0(3)
C51 C52 C53 C54 -71.6(4)
C52 C53 C54 C55 171.0(3)
